data_4329101
loop_
_publ_author_name
'Gina M. Chiarella'
'F. Albert Cotton'
'Naresh S. Dalal'
'Carlos A. Murillo'
'Zhenxing Wang'
'Mark D. Young'

_publ_section_title
;
 Direct Evidence from Electron Paramagnetic Resonance for Additional
 Configurations in Uncommon Paddlewheel Re27+ Units Surrounded by an
 Unsymmetrical Bicyclic Guanidinate
;
_journal_name_full 'Inorganic Chemistry'
_journal_page_first 5257
_journal_page_last 5263
_journal_paper_doi 10.1021/ic300169f
_journal_volume 51
_journal_year 2012
_chemical_formula_moiety 'C24 H40 Cl2 N12 Re2, F6 P, 2(C Cl2)'
_chemical_formula_sum 'C26 H40 Cl6 F6 N12 P Re2'
_chemical_formula_weight 1250.77
_chemical_name_systematic
; 
 ? 
;
_space_group_IT_number 62
_symmetry_cell_setting orthorhombic
_symmetry_space_group_name_Hall '-P 2ac 2n'
_symmetry_space_group_name_H-M 'P n m a'
_atom_sites_solution_hydrogens geom
_atom_sites_solution_primary direct
_atom_sites_solution_secondary difmap
_audit_creation_method SHELXL-97
_cell_angle_alpha 90.00
_cell_angle_beta 90.00
_cell_angle_gamma 90.00
_cell_formula_units_Z 4
_cell_length_a 16.853(9)
_cell_length_b 24.998(13)
_cell_length_c 9.728(5)
_cell_measurement_reflns_used 6252
_cell_measurement_temperature 213(2)
_cell_measurement_theta_max 23.79
_cell_measurement_theta_min 2.24
_cell_volume 4098(4)
_computing_cell_refinement 'SMART (Bruker, 2001)'
_computing_data_collection 'SMART (Bruker, 2001)'
_computing_data_reduction 'SMART (Bruker, 2001)'
_computing_molecular_graphics 'SHELXL97 (Sheldrick, 2008)'
_computing_publication_material 'SHELXL97 (Sheldrick, 2008)'
_computing_structure_refinement 'SHELXL-97 (Sheldrick, 1997)'
_computing_structure_solution 'SHELXS-97 (Sheldrick, 1990)'
_diffrn_ambient_temperature 213(2)
_diffrn_measured_fraction_theta_full 0.997
_diffrn_measured_fraction_theta_max 0.997
_diffrn_measurement_device_type 'Bruker SMART 1K CCD area-detector'
_diffrn_measurement_method 'phi and omega scans'
_diffrn_radiation_monochromator graphite
_diffrn_radiation_source 'fine-focus sealed tube'
_diffrn_radiation_type MoK\a
_diffrn_radiation_wavelength 0.71073
_diffrn_reflns_av_R_equivalents 0.0596
_diffrn_reflns_av_sigmaI/netI 0.0300
_diffrn_reflns_limit_h_max 20
_diffrn_reflns_limit_h_min -19
_diffrn_reflns_limit_k_max 30
_diffrn_reflns_limit_k_min -30
_diffrn_reflns_limit_l_max 11
_diffrn_reflns_limit_l_min -11
_diffrn_reflns_number 32940
_diffrn_reflns_theta_full 25.57
_diffrn_reflns_theta_max 25.57
_diffrn_reflns_theta_min 2.42
_diffrn_standards_decay_% 0
_diffrn_standards_interval_count 0
_diffrn_standards_interval_time 0
_diffrn_standards_number 0
_exptl_absorpt_coefficient_mu 6.397
_exptl_absorpt_correction_T_max 0.4470
_exptl_absorpt_correction_T_min 0.3610
_exptl_absorpt_correction_type multi-scan
_exptl_absorpt_process_details '(SADABS; Sheldrick, 2004)'
_exptl_crystal_colour green
_exptl_crystal_density_diffrn 2.027
_exptl_crystal_description block
_exptl_crystal_F_000 2404
_exptl_crystal_size_max 0.20
_exptl_crystal_size_mid 0.18
_exptl_crystal_size_min 0.15
_refine_diff_density_max 2.947
_refine_diff_density_min -1.801
_refine_diff_density_rms 0.182
_refine_ls_extinction_method none
_refine_ls_goodness_of_fit_ref 1.150
_refine_ls_hydrogen_treatment constr
_refine_ls_matrix_type full
_refine_ls_number_parameters 297
_refine_ls_number_reflns 3933
_refine_ls_number_restraints 164
_refine_ls_restrained_S_all 1.210
_refine_ls_R_factor_all 0.0732
_refine_ls_R_factor_gt 0.0505
_refine_ls_shift/su_max 0.000
_refine_ls_shift/su_mean 0.000
_refine_ls_structure_factor_coef Fsqd
_refine_ls_weighting_details 'calc w=1/[\s^2^(Fo^2^)+(0.0530P)^2^+26.8721P] where P=(Fo^2^+2Fc^2^)/3'
_refine_ls_weighting_scheme calc
_refine_ls_wR_factor_gt 0.1258
_refine_ls_wR_factor_ref 0.1378
_reflns_number_gt 2859
_reflns_number_total 3933
_reflns_threshold_expression >2sigma(I)
_cod_data_source_file ic300169f_si_001_1.cif
_cod_data_source_block Re2_(tbn)4_Cl2_PF6_(1)
_cod_database_code 4329101

loop_
_symmetry_equiv_pos_as_xyz
'x, y, z'
'-x+1/2, -y, z+1/2'
'x+1/2, -y+1/2, -z+1/2'
'-x, y+1/2, -z'
'-x, -y, -z'
'x-1/2, y, -z-1/2'
'-x-1/2, y-1/2, z-1/2'
'x, -y-1/2, z'

loop_
_atom_site_label
_atom_site_type_symbol
_atom_site_fract_x
_atom_site_fract_y
_atom_site_fract_z
_atom_site_U_iso_or_equiv
_atom_site_adp_type
_atom_site_occupancy
_atom_site_symmetry_multiplicity
_atom_site_calc_flag
_atom_site_refinement_flags
_atom_site_disorder_assembly
_atom_site_disorder_group
Re1 Re 0.43431(2) 0.007513(17) 0.01669(4) 0.04755(18) Uani 1 1 d . . .
Cl1 Cl 0.28804(15) 0.02849(14) 0.0601(4) 0.0731(9) Uani 1 1 d . A .
C1 C 0.5095(5) -0.0484(4) 0.2487(11) 0.054(3) Uani 1 1 d D . .
N1 N 0.4393(5) -0.0296(4) 0.2053(9) 0.057(7) Uani 0.611(14) 1 d PD A 1
N2 N 0.5745(5) -0.0449(4) 0.1696(9) 0.055(7) Uani 0.611(14) 1 d PD . 1
N3 N 0.5316(11) -0.0726(11) 0.3668(19) 0.071(5) Uani 0.611(14) 1 d PDU A 1
C2 C 0.3726(15) -0.0357(13) 0.303(3) 0.076(8) Uani 0.611(14) 1 d PDU A 1
H2A H 0.3612 -0.0015 0.3478 0.091 Uiso 0.611(14) 1 calc PR A 1
H2B H 0.3248 -0.0476 0.2542 0.091 Uiso 0.611(14) 1 calc PR A 1
C3 C 0.3969(14) -0.0756(12) 0.405(3) 0.099(8) Uani 0.611(14) 1 d PDU A 1
H3A H 0.3601 -0.0705 0.4814 0.119 Uiso 0.611(14) 1 calc PR A 1
H3B H 0.3823 -0.1100 0.3632 0.119 Uiso 0.611(14) 1 calc PR A 1
C4 C 0.4731(14) -0.0856(12) 0.469(2) 0.101(7) Uani 0.611(14) 1 d PD A 1
H4A H 0.4797 -0.0629 0.5509 0.122 Uiso 0.611(14) 1 calc PR A 1
H4B H 0.4776 -0.1231 0.4972 0.122 Uiso 0.611(14) 1 calc PR A 1
C5 C 0.6182(14) -0.0823(11) 0.388(2) 0.078(6) Uani 0.611(14) 1 d PDU A 1
H5A H 0.6426 -0.0562 0.4503 0.093 Uiso 0.611(14) 1 calc PR A 1
H5B H 0.6297 -0.1188 0.4196 0.093 Uiso 0.611(14) 1 calc PR A 1
C6 C 0.6389(14) -0.0737(11) 0.246(3) 0.066(7) Uani 0.611(14) 1 d PDU A 1
H6A H 0.6488 -0.1083 0.2016 0.079 Uiso 0.611(14) 1 calc PR A 1
H6B H 0.6879 -0.0527 0.2410 0.079 Uiso 0.611(14) 1 calc PR A 1
N1A N 0.5745(5) -0.0449(4) 0.1696(9) 0.057(7) Uani 0.389(14) 1 d PD . 2
N2A N 0.4393(5) -0.0296(4) 0.2053(9) 0.055(7) Uani 0.389(14) 1 d PD A 2
N3A N 0.4940(17) -0.0683(19) 0.376(3) 0.071(5) Uani 0.389(14) 1 d PD A 2
C2A C 0.6513(18) -0.060(2) 0.234(5) 0.076(8) Uani 0.389(14) 1 d PD A 2
H2A1 H 0.6862 -0.0779 0.1683 0.091 Uiso 0.389(14) 1 calc PR A 2
H2A2 H 0.6786 -0.0280 0.2705 0.091 Uiso 0.389(14) 1 calc PR A 2
C3A C 0.625(3) -0.095(2) 0.343(4) 0.099(8) Uani 0.389(14) 1 d PD A 2
H3A1 H 0.6722 -0.0986 0.4013 0.119 Uiso 0.389(14) 1 calc PR A 2
H3A2 H 0.6202 -0.1299 0.2964 0.119 Uiso 0.389(14) 1 calc PR A 2
C4A C 0.5593(19) -0.0956(19) 0.441(3) 0.101(7) Uani 0.389(14) 1 d PD A 2
H4A1 H 0.5444 -0.1324 0.4644 0.122 Uiso 0.389(14) 1 calc PR A 2
H4A2 H 0.5746 -0.0770 0.5261 0.122 Uiso 0.389(14) 1 calc PR A 2
C5A C 0.4173(19) -0.0521(18) 0.444(3) 0.078(6) Uani 0.389(14) 1 d PD A 2
H5A1 H 0.3944 -0.0800 0.5021 0.093 Uiso 0.389(14) 1 calc PR A 2
H5A2 H 0.4205 -0.0179 0.4928 0.093 Uiso 0.389(14) 1 calc PR A 2
C6A C 0.380(2) -0.048(2) 0.309(4) 0.066(7) Uani 0.389(14) 1 d PD A 2
H6A1 H 0.3356 -0.0224 0.3134 0.079 Uiso 0.389(14) 1 calc PR A 2
H6A2 H 0.3584 -0.0829 0.2821 0.079 Uiso 0.389(14) 1 calc PR A 2
C7 C 0.5365(6) 0.0942(4) 0.1216(11) 0.052(2) Uani 1 1 d . . .
N6 N 0.5500(6) 0.1411(5) 0.1840(12) 0.082(3) Uani 1 1 d D A .
N4 N 0.4604(5) 0.0794(3) 0.1068(9) 0.049(3) Uani 0.800(17) 1 d PD A 1
N5 N 0.5970(5) 0.0637(4) 0.0753(9) 0.060(3) Uani 0.800(17) 1 d PD . 1
C8 C 0.4113(9) 0.1200(7) 0.175(2) 0.068(5) Uani 0.800(17) 1 d PDU A 1
H8A H 0.3916 0.1065 0.2630 0.081 Uiso 0.800(17) 1 calc PR A 1
H8B H 0.3658 0.1294 0.1170 0.081 Uiso 0.800(17) 1 calc PR A 1
C9 C 0.4659(12) 0.1695(8) 0.197(2) 0.095(6) Uani 0.800(17) 1 d PDU A 1
H9A H 0.4581 0.1856 0.2880 0.114 Uiso 0.800(17) 1 calc PR A 1
H9B H 0.4580 0.1967 0.1258 0.114 Uiso 0.800(17) 1 calc PR A 1
C10 C 0.6178(10) 0.1693(7) 0.207(2) 0.090(5) Uani 0.800(17) 1 d PDU A 1
H10A H 0.6167 0.1867 0.2969 0.109 Uiso 0.800(17) 1 calc PR A 1
H10B H 0.6254 0.1967 0.1356 0.109 Uiso 0.800(17) 1 calc PR A 1
C11 C 0.6815(9) 0.1281(6) 0.1999(18) 0.080(5) Uani 0.800(17) 1 d PDU A 1
H11A H 0.7330 0.1462 0.1948 0.096 Uiso 0.800(17) 1 calc PR A 1
H11B H 0.6806 0.1073 0.2852 0.096 Uiso 0.800(17) 1 calc PR A 1
C12 C 0.6744(8) 0.0907(7) 0.0814(18) 0.071(5) Uani 0.800(17) 1 d PDU A 1
H12A H 0.6827 0.1107 -0.0041 0.085 Uiso 0.800(17) 1 calc PR A 1
H12B H 0.7163 0.0636 0.0880 0.085 Uiso 0.800(17) 1 calc PR A 1
N4A N 0.5970(5) 0.0637(4) 0.0753(9) 0.049(3) Uani 0.200(17) 1 d PD . 2
N5A N 0.4604(5) 0.0794(3) 0.1068(9) 0.060(3) Uani 0.200(17) 1 d PD A 2
C8A C 0.675(2) 0.080(2) 0.130(8) 0.068(5) Uani 0.200(17) 1 d PD A 2
H8A1 H 0.7167 0.0800 0.0601 0.081 Uiso 0.200(17) 1 calc PR A 2
H8A2 H 0.6910 0.0595 0.2107 0.081 Uiso 0.200(17) 1 calc PR A 2
C9A C 0.644(2) 0.138(3) 0.166(9) 0.095(6) Uani 0.200(17) 1 d PD A 2
H9A1 H 0.6607 0.1624 0.0930 0.114 Uiso 0.200(17) 1 calc PR A 2
H9A2 H 0.6698 0.1494 0.2515 0.114 Uiso 0.200(17) 1 calc PR A 2
C10A C 0.500(3) 0.1731(4) 0.249(4) 0.090(5) Uani 0.200(17) 1 d PD A 2
H10C H 0.5230 0.2084 0.2677 0.109 Uiso 0.200(17) 1 calc PR A 2
H10D H 0.4799 0.1574 0.3345 0.109 Uiso 0.200(17) 1 calc PR A 2
C11A C 0.440(4) 0.174(2) 0.138(8) 0.080(5) Uani 0.200(17) 1 d PD A 2
H11C H 0.4647 0.1808 0.0489 0.096 Uiso 0.200(17) 1 calc PR A 2
H11D H 0.4005 0.2025 0.1555 0.096 Uiso 0.200(17) 1 calc PR A 2
C12A C 0.4014(12) 0.1206(18) 0.141(10) 0.071(5) Uani 0.200(17) 1 d PD A 2
H12C H 0.3796 0.1138 0.2331 0.085 Uiso 0.200(17) 1 calc PR A 2
H12D H 0.3576 0.1195 0.0750 0.085 Uiso 0.200(17) 1 calc PR A 2
P1 P 0.8199(5) 0.2500 -0.0009(11) 0.140(3) Uani 1 2 d SDU . .
F1 F 0.8203(9) 0.1940(5) 0.009(3) 0.213(4) Uani 0.64(14) 1 d PDU B 1
F1A F 0.8270(14) 0.3086(5) 0.028(4) 0.213(4) Uani 0.36(14) 1 d PDU B 2
F2 F 0.7335(9) 0.2500 -0.011(2) 0.187(5) Uani 1 2 d SDU B .
F3 F 0.7986(12) 0.2500 0.1476(17) 0.192(6) Uani 1 2 d SDU B .
F4 F 0.9081(8) 0.2500 0.018(2) 0.181(5) Uani 1 2 d SDU B .
F5 F 0.8410(12) 0.2500 -0.1460(18) 0.202(5) Uani 1 2 d SDU B .
Cl3 Cl 0.0285(6) 0.1932(4) 0.6566(9) 0.231(4) Uani 1 1 d . . .
Cl2 Cl 0.2307(7) 0.1927(4) 0.9586(9) 0.243(4) Uani 1 1 d . . .
C13 C 0.279(2) 0.2500 0.982(7) 0.29(4) Uani 1 2 d S . .
C14 C 0.044(2) 0.2500 0.749(4) 0.186(14) Uani 1 2 d SU . .

loop_
_atom_site_aniso_label
_atom_site_aniso_U_11
_atom_site_aniso_U_22
_atom_site_aniso_U_33
_atom_site_aniso_U_23
_atom_site_aniso_U_13
_atom_site_aniso_U_12
Re1 0.0284(2) 0.0563(3) 0.0580(3) 0.00272(18) 0.00396(16) 0.00019(16)
Cl1 0.0339(14) 0.089(2) 0.097(2) 0.0043(18) 0.0131(14) 0.0066(13)
C1 0.051(7) 0.053(6) 0.057(7) 0.002(5) -0.008(5) -0.004(5)
N1 0.059(16) 0.062(16) 0.050(14) 0.004(12) 0.019(12) 0.000(13)
N2 0.029(12) 0.062(16) 0.074(17) 0.000(13) -0.016(12) 0.000(11)
N3 0.068(12) 0.087(10) 0.058(7) 0.020(7) 0.009(10) -0.003(15)
C2 0.046(10) 0.102(17) 0.080(13) 0.039(11) 0.011(9) 0.005(9)
C3 0.096(10) 0.112(11) 0.090(11) 0.015(9) 0.007(8) 0.005(8)
C4 0.110(16) 0.122(19) 0.071(13) 0.036(13) 0.011(12) 0.000(16)
C5 0.081(11) 0.097(17) 0.055(12) 0.019(11) -0.003(10) 0.011(11)
C6 0.060(9) 0.069(10) 0.070(10) 0.015(8) 0.001(8) 0.006(7)
N1A 0.059(16) 0.062(16) 0.050(14) 0.004(12) 0.019(12) 0.000(13)
N2A 0.029(12) 0.062(16) 0.074(17) 0.000(13) -0.016(12) 0.000(11)
N3A 0.068(12) 0.087(10) 0.058(7) 0.020(7) 0.009(10) -0.003(15)
C2A 0.046(10) 0.102(17) 0.080(13) 0.039(11) 0.011(9) 0.005(9)
C3A 0.096(10) 0.112(11) 0.090(11) 0.015(9) 0.007(8) 0.005(8)
C4A 0.110(16) 0.122(19) 0.071(13) 0.036(13) 0.011(12) 0.000(16)
C5A 0.081(11) 0.097(17) 0.055(12) 0.019(11) -0.003(10) 0.011(11)
C6A 0.060(9) 0.069(10) 0.070(10) 0.015(8) 0.001(8) 0.006(7)
C7 0.056(6) 0.050(6) 0.051(6) 0.011(5) 0.001(5) -0.002(5)
N6 0.076(8) 0.081(8) 0.087(8) -0.008(6) -0.014(6) -0.012(6)
N4 0.043(6) 0.048(7) 0.055(7) -0.001(5) -0.001(5) 0.006(5)
N5 0.031(6) 0.082(9) 0.067(8) 0.000(7) 0.005(6) -0.014(6)
C8 0.057(9) 0.076(10) 0.069(12) -0.016(8) -0.010(7) 0.026(7)
C9 0.098(15) 0.096(13) 0.090(15) -0.036(11) -0.015(12) 0.017(10)
C10 0.087(12) 0.071(11) 0.113(15) -0.003(9) -0.022(11) -0.001(8)
C11 0.057(10) 0.069(10) 0.115(13) 0.003(8) -0.030(9) -0.012(7)
C12 0.052(7) 0.075(8) 0.084(9) 0.006(6) 0.000(6) -0.009(6)
N4A 0.043(6) 0.048(7) 0.055(7) -0.001(5) -0.001(5) 0.006(5)
N5A 0.031(6) 0.082(9) 0.067(8) 0.000(7) 0.005(6) -0.014(6)
C8A 0.057(9) 0.076(10) 0.069(12) -0.016(8) -0.010(7) 0.026(7)
C9A 0.098(15) 0.096(13) 0.090(15) -0.036(11) -0.015(12) 0.017(10)
C10A 0.087(12) 0.071(11) 0.113(15) -0.003(9) -0.022(11) -0.001(8)
C11A 0.057(10) 0.069(10) 0.115(13) 0.003(8) -0.030(9) -0.012(7)
C12A 0.052(7) 0.075(8) 0.084(9) 0.006(6) 0.000(6) -0.009(6)
P1 0.134(4) 0.096(4) 0.188(6) 0.000 0.057(5) 0.000
F1 0.223(9) 0.116(5) 0.299(10) -0.012(5) 0.096(9) -0.008(6)
F1A 0.223(9) 0.116(5) 0.299(10) -0.012(5) 0.096(9) -0.008(6)
F2 0.161(6) 0.193(8) 0.207(8) 0.000 -0.005(6) 0.000
F3 0.204(12) 0.170(10) 0.203(10) 0.000 0.070(11) 0.000
F4 0.140(8) 0.198(11) 0.205(11) 0.000 0.034(8) 0.000
F5 0.206(8) 0.214(8) 0.187(7) 0.000 0.014(6) 0.000
Cl3 0.296(9) 0.207(8) 0.190(7) -0.055(6) 0.068(7) -0.024(7)
Cl2 0.310(12) 0.191(8) 0.228(9) 0.064(7) -0.014(8) -0.014(8)
C13 0.11(3) 0.18(5) 0.59(11) 0.000 0.03(4) 0.000
C14 0.188(16) 0.186(16) 0.184(17) 0.000 -0.011(10) 0.000

loop_
_atom_type_symbol
_atom_type_description
_atom_type_scat_dispersion_real
_atom_type_scat_dispersion_imag
_atom_type_scat_source
C C 0.0033 0.0016 'International Tables Vol C Tables 4.2.6.8 and 6.1.1.4'
H H 0.0000 0.0000 'International Tables Vol C Tables 4.2.6.8 and 6.1.1.4'
Cl Cl 0.1484 0.1585 'International Tables Vol C Tables 4.2.6.8 and 6.1.1.4'
F F 0.0171 0.0103 'International Tables Vol C Tables 4.2.6.8 and 6.1.1.4'
N N 0.0061 0.0033 'International Tables Vol C Tables 4.2.6.8 and 6.1.1.4'
P P 0.1023 0.0942 'International Tables Vol C Tables 4.2.6.8 and 6.1.1.4'
Re Re -1.0185 7.2310 'International Tables Vol C Tables 4.2.6.8 and 6.1.1.4'

loop_
_geom_angle_atom_site_label_1
_geom_angle_atom_site_label_2
_geom_angle_atom_site_label_3
_geom_angle
_geom_angle_site_symmetry_1
_geom_angle_site_symmetry_3
N1A Re1 N2 0.0(6) 5_655 5_655
N1A Re1 N4 89.6(3) 5_655 .
N2 Re1 N4 89.6(3) 5_655 .
N1A Re1 N1 178.1(3) 5_655 .
N2 Re1 N1 178.1(3) 5_655 .
N4 Re1 N1 90.3(3) . .
N1A Re1 N4A 89.5(3) 5_655 5_655
N2 Re1 N4A 89.5(3) 5_655 5_655
N4 Re1 N4A 177.5(3) . 5_655
N1 Re1 N4A 90.5(4) . 5_655
N1A Re1 N5 89.5(3) 5_655 5_655
N2 Re1 N5 89.5(3) 5_655 5_655
N4 Re1 N5 177.5(3) . 5_655
N1 Re1 N5 90.5(4) . 5_655
N4A Re1 N5 0.0(7) 5_655 5_655
N1A Re1 Re1 91.1(2) 5_655 5_655
N2 Re1 Re1 91.1(2) 5_655 5_655
N4 Re1 Re1 89.8(2) . 5_655
N1 Re1 Re1 90.8(2) . 5_655
N4A Re1 Re1 92.5(2) 5_655 5_655
N5 Re1 Re1 92.5(2) 5_655 5_655
N1A Re1 Cl1 89.0(2) 5_655 .
N2 Re1 Cl1 89.0(2) 5_655 .
N4 Re1 Cl1 87.5(2) . .
N1 Re1 Cl1 89.1(2) . .
N4A Re1 Cl1 90.1(2) 5_655 .
N5 Re1 Cl1 90.1(2) 5_655 .
Re1 Re1 Cl1 177.33(8) 5_655 .
N1 C1 N2 121.1(10) . .
N1 C1 N3 131.9(11) . .
N2 C1 N3 106.9(10) . .
N1 C1 N3A 104.2(13) . .
N2 C1 N3A 134.7(13) . .
C1 N1 C2 115.6(12) . .
C1 N1 Re1 118.3(6) . .
C2 N1 Re1 126.0(10) . .
C1 N2 C6 106.1(13) . .
C1 N2 Re1 118.6(7) . 5_655
C6 N2 Re1 135.3(11) . 5_655
C1 N3 C4 120.1(17) . .
C1 N3 C5 117.5(14) . .
C4 N3 C5 122.3(16) . .
C3 C2 N1 107.0(18) . .
C3 C2 H2A 110.3 . .
N1 C2 H2A 110.3 . .
C3 C2 H2B 110.3 . .
N1 C2 H2B 110.3 . .
H2A C2 H2B 108.6 . .
C4 C3 C2 131(3) . .
N3 C4 C3 105.4(18) . .
C6 C5 N3 94.4(17) . .
C5 C6 N2 112(2) . .
C5 C6 H6A 109.3 . .
N2 C6 H6A 109.3 . .
C5 C6 H6B 109.3 . .
N2 C6 H6B 109.3 . .
H6A C6 H6B 107.9 . .
C1 N3A C4A 115(2) . .
C1 N3A C5A 118(2) . .
C4A N3A C5A 126(2) . .
C3A C2A H2A1 111.5 . .
C3A C2A H2A2 111.5 . .
H2A1 C2A H2A2 109.4 . .
C2A C3A C4A 135(4) . .
C2A C3A H3A1 103.4 . .
C4A C3A H3A1 103.4 . .
C2A C3A H3A2 103.4 . .
C4A C3A H3A2 103.4 . .
H3A1 C3A H3A2 105.2 . .
N3A C4A C3A 107(3) . .
N3A C4A H4A1 110.4 . .
C3A C4A H4A1 110.4 . .
N3A C4A H4A2 110.4 . .
C3A C4A H4A2 110.4 . .
H4A1 C4A H4A2 108.6 . .
C6A C5A N3A 90(3) . .
C6A C5A H5A1 113.6 . .
N3A C5A H5A1 113.6 . .
C6A C5A H5A2 113.6 . .
N3A C5A H5A2 113.6 . .
H5A1 C5A H5A2 110.9 . .
C5A C6A H6A1 109.7 . .
C5A C6A H6A2 109.7 . .
H6A1 C6A H6A2 108.2 . .
N6 C7 N4 116.8(10) . .
N6 C7 N5 121.0(10) . .
N4 C7 N5 122.1(10) . .
C7 N6 C10A 129.7(17) . .
C7 N6 C10 132.0(13) . .
C10A N6 C10 98(2) . .
C7 N6 C9 106.0(10) . .
C10 N6 C9 120.2(13) . .
C7 N6 C9A 94(2) . .
C10A N6 C9A 136(3) . .
C9 N6 C9A 156(3) . .
C7 N4 C8 107.5(10) . .
C7 N4 Re1 119.5(7) . .
C8 N4 Re1 132.8(8) . .
C7 N5 C12 113.5(10) . .
C7 N5 Re1 116.0(7) . 5_655
C12 N5 Re1 129.8(9) . 5_655
N4 C8 C9 106.2(13) . .
N4 C8 H8A 110.5 . .
C9 C8 H8A 110.5 . .
N4 C8 H8B 110.5 . .
C9 C8 H8B 110.5 . .
H8A C8 H8B 108.7 . .
C8 C9 N6 99.2(12) . .
C8 C9 H9A 111.9 . .
N6 C9 H9A 111.9 . .
C8 C9 H9B 111.9 . .
N6 C9 H9B 111.9 . .
H9A C9 H9B 109.6 . .
N6 C10 C11 103.8(13) . .
N6 C10 H10A 111.0 . .
C11 C10 H10A 111.0 . .
N6 C10 H10B 111.0 . .
C11 C10 H10B 111.0 . .
H10A C10 H10B 109.0 . .
C12 C11 C10 114.2(15) . .
C12 C11 H11A 108.7 . .
C10 C11 H11A 108.7 . .
C12 C11 H11B 108.7 . .
C10 C11 H11B 108.7 . .
H11A C11 H11B 107.6 . .
N5 C12 C11 112.9(12) . .
C9A C8A H8A1 113.2 . .
C9A C8A H8A2 113.2 . .
H8A1 C8A H8A2 110.5 . .
C8A C9A N6 113(4) . .
C8A C9A H9A1 108.9 . .
N6 C9A H9A1 108.9 . .
C8A C9A H9A2 108.9 . .
N6 C9A H9A2 108.9 . .
H9A1 C9A H9A2 107.7 . .
N6 C10A C11A 96(4) . .
N6 C10A H10C 112.6 . .
C11A C10A H10C 112.6 . .
N6 C10A H10D 112.6 . .
C11A C10A H10D 112.6 . .
H10C C10A H10D 110.1 . .
C10A C11A C12A 105(4) . .
C10A C11A H11C 110.7 . .
C12A C11A H11C 110.7 . .
C10A C11A H11D 110.7 . .
C12A C11A H11D 110.7 . .
H11C C11A H11D 108.8 . .
C11A C12A H12C 109.8 . .
C11A C12A H12D 109.8 . .
H12C C12A H12D 108.2 . .
F1 P1 F1 172(3) . 8_565
F1 P1 F5 93.7(12) . .
F1 P1 F5 93.7(12) 8_565 .
F1 P1 F2 90.6(6) . .
F1 P1 F2 90.6(6) 8_565 .
F5 P1 F2 100.2(14) . .
F1 P1 F1A 165(2) 8_565 8_565
F5 P1 F1A 99.3(12) . 8_565
F2 P1 F1A 95.3(9) . 8_565
F1 P1 F1A 165(2) . .
F5 P1 F1A 99.3(12) . .
F2 P1 F1A 95.3(9) . .
F1A P1 F1A 157(3) 8_565 .
F1 P1 F3 86.3(12) . .
F1 P1 F3 86.3(12) 8_565 .
F5 P1 F3 179.7(14) . .
F2 P1 F3 80.0(11) . .
F1A P1 F3 80.7(12) 8_565 .
F1A P1 F3 80.7(12) . .
F1 P1 F4 89.2(7) . .
F1 P1 F4 89.2(7) 8_565 .
F5 P1 F4 82.9(11) . .
F2 P1 F4 176.9(14) . .
F1A P1 F4 84.1(9) 8_565 .
F1A P1 F4 84.1(9) . .
F3 P1 F4 96.9(13) . .
Cl2 C13 Cl2 119(3) . 8_565
Cl3 C14 Cl3 114(2) . 8_565

loop_
_geom_bond_atom_site_label_1
_geom_bond_atom_site_label_2
_geom_bond_distance
_geom_bond_site_symmetry_2
Re1 N1A 2.045(9) 5_655
Re1 N2 2.045(9) 5_655
Re1 N4 2.047(8) .
Re1 N1 2.057(9) .
Re1 N4A 2.062(9) 5_655
Re1 N5 2.062(9) 5_655
Re1 Re1 2.2691(14) 5_655
Re1 Cl1 2.555(3) .
C1 N1 1.342(10) .
C1 N2 1.342(10) .
C1 N3 1.351(16) .
C1 N3A 1.36(2) .
N1 C2 1.48(3) .
N2 C6 1.50(3) .
N2 Re1 2.045(9) 5_655
N3 C4 1.44(2) .
N3 C5 1.49(3) .
C2 C3 1.46(2) .
C2 H2A 0.9800 .
C2 H2B 0.9800 .
C3 C4 1.453(16) .
C3 H3A 0.9800 .
C3 H3B 0.9800 .
C4 H4A 0.9800 .
C4 H4B 0.9800 .
C5 C6 1.45(3) .
C5 H5A 0.9800 .
C5 H5B 0.9800 .
C6 H6A 0.9800 .
C6 H6B 0.9800 .
N3A C4A 1.45(3) .
N3A C5A 1.51(3) .
C2A C3A 1.46(2) .
C2A H2A1 0.9800 .
C2A H2A2 0.9800 .
C3A C4A 1.467(18) .
C3A H3A1 0.9800 .
C3A H3A2 0.9800 .
C4A H4A1 0.9800 .
C4A H4A2 0.9800 .
C5A C6A 1.46(4) .
C5A H5A1 0.9800 .
C5A H5A2 0.9800 .
C6A H6A1 0.9800 .
C6A H6A2 0.9800 .
C7 N6 1.341(14) .
C7 N4 1.342(13) .
C7 N5 1.349(13) .
N6 C10A 1.32(2) .
N6 C10 1.361(17) .
N6 C9 1.59(2) .
N6 C9A 1.60(3) .
N4 C8 1.466(12) .
N5 C12 1.471(12) .
N5 Re1 2.062(9) 5_655
C8 C9 1.56(2) .
C8 H8A 0.9800 .
C8 H8B 0.9800 .
C9 H9A 0.9800 .
C9 H9B 0.9800 .
C10 C11 1.489(17) .
C10 H10A 0.9800 .
C10 H10B 0.9800 .
C11 C12 1.489(17) .
C11 H11A 0.9800 .
C11 H11B 0.9800 .
C12 H12A 0.9800 .
C12 H12B 0.9800 .
C8A C9A 1.57(3) .
C8A H8A1 0.9800 .
C8A H8A2 0.9800 .
C9A H9A1 0.9800 .
C9A H9A2 0.9800 .
C10A C11A 1.48(2) .
C10A H10C 0.9800 .
C10A H10D 0.9800 .
C11A C12A 1.49(2) .
C11A H11C 0.9800 .
C11A H11D 0.9800 .
C12A H12C 0.9800 .
C12A H12D 0.9800 .
P1 F1 1.402(13) .
P1 F1 1.402(13) 8_565
P1 F5 1.456(14) .
P1 F2 1.460(13) .
P1 F1A 1.496(14) 8_565
P1 F1A 1.496(14) .
P1 F3 1.488(14) .
P1 F4 1.498(13) .
Cl3 C14 1.70(2) .
Cl2 C13 1.66(2) .
C13 Cl2 1.66(2) 8_565
C14 Cl3 1.70(2) 8_565

loop_
_geom_torsion_atom_site_label_1
_geom_torsion_atom_site_label_2
_geom_torsion_atom_site_label_3
_geom_torsion_atom_site_label_4
_geom_torsion
_geom_torsion_site_symmetry_1
_geom_torsion_site_symmetry_4
N2 C1 N1 C2 -179.6(19) . .
N3 C1 N1 C2 0(3) . .
N3A C1 N1 C2 0(3) . .
N2 C1 N1 Re1 -2.2(14) . .
N3 C1 N1 Re1 177.6(19) . .
N3A C1 N1 Re1 178(2) . .
N4 Re1 N1 C1 -88.8(8) . .
N4A Re1 N1 C1 93.6(8) 5_655 .
N5 Re1 N1 C1 93.6(8) 5_655 .
Re1 Re1 N1 C1 1.0(8) 5_655 .
Cl1 Re1 N1 C1 -176.3(8) . .
N4 Re1 N1 C2 88(2) . .
N4A Re1 N1 C2 -89(2) 5_655 .
N5 Re1 N1 C2 -89(2) 5_655 .
Re1 Re1 N1 C2 178(2) 5_655 .
Cl1 Re1 N1 C2 1(2) . .
N1 C1 N2 C6 -175.5(14) . .
N3 C1 N2 C6 5(2) . .
N3A C1 N2 C6 5(4) . .
N1 C1 N2 Re1 2.2(14) . 5_655
N3 C1 N2 Re1 -177.6(15) . 5_655
N3A C1 N2 Re1 -178(3) . 5_655
N1 C1 N3 C4 5(4) . .
N2 C1 N3 C4 -176(2) . .
N3A C1 N3 C4 4(5) . .
N1 C1 N3 C5 -172.3(18) . .
N2 C1 N3 C5 7(3) . .
N3A C1 N3 C5 -173(9) . .
C1 N1 C2 C3 -17(3) . .
Re1 N1 C2 C3 165.8(18) . .
N1 C2 C3 C4 38(5) . .
C1 N3 C4 C3 9(4) . .
C5 N3 C4 C3 -174(3) . .
C2 C3 C4 N3 -33(5) . .
C1 N3 C5 C6 -16(3) . .
C4 N3 C5 C6 168(3) . .
N3 C5 C6 N2 17(3) . .
C1 N2 C6 C5 -16(3) . .
Re1 N2 C6 C5 167.2(15) 5_655 .
N1 C1 N3A C4A 175(4) . .
N2 C1 N3A C4A -5(6) . .
N3 C1 N3A C4A -5(4) . .
N1 C1 N3A C5A -15(5) . .
N2 C1 N3A C5A 165(3) . .
N3 C1 N3A C5A 164(10) . .
C1 N3A C4A C3A -2(6) . .
C5A N3A C4A C3A -171(5) . .
C2A C3A C4A N3A 30(9) . .
C1 N3A C5A C6A 31(5) . .
C4A N3A C5A C6A -160(5) . .
N4 C7 N6 C10A 9(3) . .
N5 C7 N6 C10A -171(2) . .
N4 C7 N6 C10 -174.6(15) . .
N5 C7 N6 C10 5(2) . .
N4 C7 N6 C9 -10.1(15) . .
N5 C7 N6 C9 169.5(12) . .
N4 C7 N6 C9A -178(3) . .
N5 C7 N6 C9A 2(4) . .
N6 C7 N4 C8 -3.5(15) . .
N5 C7 N4 C8 177.0(12) . .
N6 C7 N4 Re1 -178.5(8) . .
N5 C7 N4 Re1 2.0(13) . .
N1A Re1 N4 C7 -92.8(7) 5_655 .
N2 Re1 N4 C7 -92.8(7) 5_655 .
N1 Re1 N4 C7 89.1(7) . .
Re1 Re1 N4 C7 -1.6(7) 5_655 .
Cl1 Re1 N4 C7 178.2(7) . .
N1A Re1 N4 C8 93.7(13) 5_655 .
N2 Re1 N4 C8 93.7(13) 5_655 .
N1 Re1 N4 C8 -84.4(13) . .
Re1 Re1 N4 C8 -175.2(13) 5_655 .
Cl1 Re1 N4 C8 4.7(13) . .
N6 C7 N5 C12 -8.8(16) . .
N4 C7 N5 C12 170.7(11) . .
N6 C7 N5 Re1 179.5(8) . 5_655
N4 C7 N5 Re1 -1.0(13) . 5_655
C7 N4 C8 C9 15.7(16) . .
Re1 N4 C8 C9 -170.2(10) . .
N4 C8 C9 N6 -19.7(17) . .
C7 N6 C9 C8 17.9(16) . .
C10A N6 C9 C8 -131(3) . .
C10 N6 C9 C8 -175.4(15) . .
C9A N6 C9 C8 166(8) . .
C7 N6 C10 C11 -23(2) . .
C10A N6 C10 C11 153.9(19) . .
C9 N6 C10 C11 174.0(14) . .
C9A N6 C10 C11 -18(6) . .
N6 C10 C11 C12 46(2) . .
C7 N5 C12 C11 33.1(18) . .
Re1 N5 C12 C11 -156.6(10) 5_655 .
C10 C11 C12 N5 -55(2) . .
C7 N6 C9A C8A -16(7) . .
C10A N6 C9A C8A 156(5) . .
C10 N6 C9A C8A 168(11) . .
C9 N6 C9A C8A -166(5) . .
C7 N6 C10A C11A -50(3) . .
C10 N6 C10A C11A 133(3) . .
C9 N6 C10A C11A -10(3) . .
C9A N6 C10A C11A 140(6) . .
N6 C10A C11A C12A 73(6) . .
